data_7061415
loop_
_publ_author_name
'Jin, Liang'
'Ying, Jun'
'Zhang, Yanping'
'Sun, Chenxi'
'Tian, Aixiang'
'Wang, Xiuli'

_publ_section_title
;
 A series of polyoxometalate compounds by tuning N sites and numbers of
 ligands: syntheses, characterization and electrochemical sensing, and
 photocatalytic and supercapacitor properties
;
_journal_issue 18
_journal_name_full 'New Journal of Chemistry'
_journal_page_first 8422
_journal_page_last 8432
_journal_paper_doi 10.1039/D2NJ00674J
_journal_volume 46
_journal_year 2022
_chemical_absolute_configuration ad
_chemical_formula_moiety 'C26 H51 Co Cr2 Mo12 N10 O51, 2(H2 O)'
_chemical_formula_sum 'C26 H55 Co Cr2 Mo12 N10 O53'
_chemical_formula_weight 2670.01
_space_group_crystal_system monoclinic
_space_group_IT_number 9
_space_group_name_Hall 'C -2yc'
_space_group_name_H-M_alt 'C 1 c 1'
_atom_sites_solution_hydrogens mixed
_atom_sites_solution_primary dual
_audit_block_doi 10.5517/ccdc.csd.cc28r45c
_audit_creation_date 2022-03-19
_audit_creation_method
;
Olex2 1.5
(compiled 2021.11.18 svn.ra9532c28 for OlexSys, GUI svn.r6429)
;
_audit_update_record
;
2022-03-25 deposited with the CCDC.	2022-03-31 downloaded from the CCDC.
;
_cell_angle_alpha 90
_cell_angle_beta 110.347(3)
_cell_angle_gamma 90
_cell_formula_units_Z 4
_cell_length_a 14.751(3)
_cell_length_b 25.890(6)
_cell_length_c 19.146(3)
_cell_measurement_reflns_used 1668
_cell_measurement_temperature 296.15
_cell_measurement_theta_max 25.442
_cell_measurement_theta_min 2.369
_cell_volume 6856(2)
_computing_cell_refinement 'SAINT v8.34A (Bruker, 2013)'
_computing_data_collection 'SAINT v8.34A (Bruker, 2013)'
_computing_data_reduction 'SAINT v8.34A (Bruker, 2013)'
_computing_molecular_graphics 'Olex2 1.5 (Dolomanov et al., 2009)'
_computing_publication_material 'Olex2 1.5 (Dolomanov et al., 2009)'
_computing_structure_refinement 'SHELXL 2018/3 (Sheldrick, 2015)'
_computing_structure_solution 'SHELXT  (Sheldrick, 2015)'
_diffrn_ambient_temperature 296.15
_diffrn_measured_fraction_theta_full 1.000
_diffrn_measured_fraction_theta_max 1.000
_diffrn_measurement_device_type 'Bruker APEX-II CCD'
_diffrn_measurement_method '\f and \w scans'
_diffrn_radiation_monochromator graphite
_diffrn_radiation_type MoK\a
_diffrn_radiation_wavelength 0.71073
_diffrn_reflns_av_R_equivalents 0.0727
_diffrn_reflns_av_unetI/netI 0.1235
_diffrn_reflns_Laue_measured_fraction_full 1.000
_diffrn_reflns_Laue_measured_fraction_max 1.000
_diffrn_reflns_limit_h_max 17
_diffrn_reflns_limit_h_min -16
_diffrn_reflns_limit_k_max 30
_diffrn_reflns_limit_k_min -23
_diffrn_reflns_limit_l_max 22
_diffrn_reflns_limit_l_min -22
_diffrn_reflns_number 19539
_diffrn_reflns_point_group_measured_fraction_full 0.947
_diffrn_reflns_point_group_measured_fraction_max 0.947
_diffrn_reflns_theta_full 24.998
_diffrn_reflns_theta_max 24.998
_diffrn_reflns_theta_min 1.573
_diffrn_source_current 30.0
_diffrn_source_power 1.2
_diffrn_source_voltage 40.0
_diffrn_standards_number 0
_exptl_absorpt_coefficient_mu 2.767
_exptl_absorpt_correction_T_max 0.7457
_exptl_absorpt_correction_T_min 0.6054
_exptl_absorpt_correction_type multi-scan
_exptl_absorpt_process_details
;
SADABS-2014/5 (Bruker,2014/5) was used for absorption correction.
wR2(int) was 0.0687 before and 0.0473 after correction.
The Ratio of minimum to maximum transmission is 0.8119.
The \l/2 correction factor is 0.00150.
;
_exptl_crystal_colour orange
_exptl_crystal_colour_primary orange
_exptl_crystal_density_diffrn 2.587
_exptl_crystal_description block
_exptl_crystal_F_000 5136
_exptl_crystal_size_max 0.14
_exptl_crystal_size_mid 0.1
_exptl_crystal_size_min 0.09
_refine_diff_density_max 1.752
_refine_diff_density_min -1.171
_refine_diff_density_rms 0.253
_refine_ls_abs_structure_details
;
 Flack x determined using 2555 quotients [(I+)-(I-)]/[(I+)+(I-)]
 (Parsons, Flack and Wagner, Acta Cryst. B69 (2013) 249-259).
;
_refine_ls_abs_structure_Flack 0.04(6)
_refine_ls_extinction_method none
_refine_ls_goodness_of_fit_ref 1.001
_refine_ls_hydrogen_treatment constr
_refine_ls_matrix_type full
_refine_ls_number_parameters 937
_refine_ls_number_reflns 11448
_refine_ls_number_restraints 1146
_refine_ls_restrained_S_all 0.957
_refine_ls_R_factor_all 0.1080
_refine_ls_R_factor_gt 0.0656
_refine_ls_shift/su_max 0.001
_refine_ls_shift/su_mean 0.000
_refine_ls_structure_factor_coef Fsqd
_refine_ls_weighting_details 'w=1/[\s^2^(Fo^2^)+(0.0776P)^2^] where P=(Fo^2^+2Fc^2^)/3'
_refine_ls_weighting_scheme calc
_refine_ls_wR_factor_gt 0.1465
_refine_ls_wR_factor_ref 0.1699
_reflns_Friedel_coverage 0.892
_reflns_Friedel_fraction_full 0.894
_reflns_Friedel_fraction_max 0.894
_reflns_number_gt 7907
_reflns_number_total 11448
_reflns_threshold_expression 'I > 2\s(I)'
_cod_data_source_file d2nj00674j2.cif
_cod_data_source_block 3
_cod_depositor_comments 'Adding full bibliography for 7061415--7061421.cif.'
_cod_database_code 7061415
_shelx_shelxl_version_number 2018/3
_shelx_space_group_comment
;
The symmetry employed for this shelxl refinement is uniquely defined
by the following loop, which should always be used as a source of
symmetry information in preference to the above space-group names.
They are only intended as comments.
;
_shelx_estimated_absorpt_t_max 0.789
_shelx_estimated_absorpt_t_min 0.698
_olex2_refinement_description
;
1. Fixed Uiso
 At 1.2 times of:
  All C(H) groups, All C(H,H) groups, All N(H) groups
 At 1.5 times of:
  All O(H) groups, All O(H,H) groups
2. Uiso/Uaniso restraints and constraints
Uanis(O48) \\sim Ueq, Uanis(O49) \\sim Ueq, Uanis(O11) \\sim Ueq: with sigma of
0.005 and sigma for terminal atoms of 0.01
3. Rigid body (RIGU) restrains
 All non-hydrogen atoms
 with sigma for 1-2 distances of 0.002 and sigma for 1-3 distances of 0.002
4.a Riding coordinates:
 O1W(H1WA,H1WB), O7(H7), O11(H11), O15(H15), O19(H19), O27(H27), O30(H30),
 O34(H34), O37(H37), O48(H48), O49(H49), O2W(H2WA,H2WB), O3W(H3WA,H3WB)
4.b Ternary CH refined with riding coordinates:
 N5(H5), N10(H10)
4.c Secondary CH2 refined with riding coordinates:
 C8(H8A,H8B), C9(H9A,H9B), C10(H10A,H10B), C11(H11A,H11B), C12(H12A,H12B),
 C13(H13A,H13B), C16(H16A,H16B), C17(H17A,H17B), C18(H18A,H18B), C19(H19A,H19B),
  C20(H20A,H20B), C21(H21A,H21B)
4.d Aromatic/amide H refined with riding coordinates:
 N2(H2), N4(H4), N7(H7A), C1(H1), C2(H2A), C3(H3), C4(H4A), C7(H7B), C14(H14),
 C22(H22), C24(H24), C25(H25), C26(H26)
;
_olex2_submission_special_instructions 'No special instructions were received'

loop_
_space_group_symop_operation_xyz
'x, y, z'
'x, -y, z+1/2'
'x+1/2, y+1/2, z'
'x+1/2, -y+1/2, z+1/2'

loop_
_atom_site_label
_atom_site_type_symbol
_atom_site_fract_x
_atom_site_fract_y
_atom_site_fract_z
_atom_site_U_iso_or_equiv
_atom_site_adp_type
_atom_site_occupancy
_atom_site_site_symmetry_order
_atom_site_calc_flag
_atom_site_refinement_flags_posn
_atom_site_refinement_flags_adp
_atom_site_refinement_flags_occupancy
_atom_site_disorder_assembly
_atom_site_disorder_group
Mo1 Mo 0.26927(15) 0.62267(10) 0.34601(12) 0.0152(6) Uani 1 1 d . . . . .
Mo2 Mo 0.28413(17) 0.49469(10) 0.33976(13) 0.0139(5) Uani 1 1 d . . . . .
Mo3 Mo 0.49346(18) 0.43381(10) 0.41724(15) 0.0166(6) Uani 1 1 d . . . . .
Mo4 Mo 0.68920(17) 0.50299(11) 0.49586(15) 0.0228(6) Uani 1 1 d . . . . .
Mo5 Mo 0.67088(17) 0.63505(10) 0.50393(14) 0.0217(6) Uani 1 1 d . . . . .
Mo6 Mo 0.46037(17) 0.69361(9) 0.43113(13) 0.0169(6) Uani 1 1 d . . . . .
Mo7 Mo 0.78080(17) 0.80052(9) 0.57925(14) 0.0161(6) Uani 1 1 d . . . . .
Mo8 Mo 0.98469(16) 0.85933(10) 0.67014(13) 0.0167(6) Uani 1 1 d . . . . .
Mo9 Mo 0.99663(17) 0.98731(10) 0.67016(13) 0.0151(6) Uani 1 1 d . . . . .
Mo10 Mo 0.79252(18) 1.05495(9) 0.59886(13) 0.0150(5) Uani 1 1 d . . . . .
Mo11 Mo 0.58180(16) 0.99756(10) 0.51233(13) 0.0187(6) Uani 1 1 d . . . . .
Mo12 Mo 0.57849(15) 0.87041(9) 0.50230(13) 0.0137(5) Uani 1 1 d . . . . .
Co1 Co 0.3934(2) 0.78904(14) 0.55004(19) 0.0136(8) Uani 1 1 d . . . . .
Cr1 Cr 0.4731(3) 0.56297(18) 0.4222(3) 0.0135(10) Uani 1 1 d . . . . .
Cr2 Cr 0.7884(3) 0.93106(16) 0.5954(2) 0.0103(9) Uani 1 1 d . . . . .
O1 O 0.5071(17) 0.8492(10) 0.2121(14) 0.054(6) Uani 1 1 d . . . . .
O1W O 0.3815(13) 0.8522(8) 0.6115(11) 0.033(5) Uani 1 1 d . . . . .
H1WA H 0.411111 0.880569 0.625565 0.049 Uiso 1 1 d R U . . .
H1WB H 0.336221 0.852619 0.629465 0.049 Uiso 1 1 d R U . . .
O2 O -0.051(2) 0.7457(11) 0.3264(14) 0.070(7) Uani 1 1 d . . . . .
O3 O 0.5121(12) 0.8282(7) 0.5339(11) 0.019(3) Uani 1 1 d . . . . .
O4 O 0.4027(13) 0.7258(7) 0.4813(10) 0.024(4) Uani 1 1 d . . . . .
O5 O 0.5106(14) 0.7407(7) 0.3944(12) 0.026(4) Uani 1 1 d . . . . .
O6 O 0.5706(14) 0.6754(8) 0.5159(10) 0.024(3) Uani 1 1 d . . . . .
O7 O 0.5367(12) 0.6241(7) 0.3990(10) 0.015(3) Uani 1 1 d . . . . .
H7 H 0.540482 0.621935 0.355840 0.023 Uiso 1 1 d R U . . .
O8 O 0.7291(14) 0.6746(8) 0.4633(13) 0.034(5) Uani 1 1 d . . . . .
O9 O 0.7452(16) 0.6254(9) 0.5918(12) 0.041(5) Uani 1 1 d . . . . .
O10 O 0.7156(14) 0.5719(7) 0.4602(12) 0.025(4) Uani 1 1 d . . . . .
O11 O 0.5905(14) 0.5640(7) 0.5137(11) 0.019(3) Uani 1 1 d . U . . .
H11 H 0.576523 0.561350 0.553055 0.029 Uiso 1 1 d R U . . .
O12 O 0.7645(15) 0.5051(9) 0.5868(12) 0.038(5) Uani 1 1 d . . . . .
O13 O 0.7506(14) 0.4721(8) 0.4479(12) 0.034(4) Uani 1 1 d . . . . .
O14 O 0.6023(13) 0.4519(8) 0.5055(11) 0.023(3) Uani 1 1 d . . . . .
O15 O 0.5502(12) 0.5102(7) 0.3945(10) 0.015(3) Uani 1 1 d . . . . .
H15 H 0.552257 0.516726 0.351539 0.023 Uiso 1 1 d R U . . .
O16 O 0.5518(13) 0.3993(7) 0.3720(11) 0.025(4) Uani 1 1 d . . . . .
O17 O 0.4358(13) 0.3897(7) 0.4556(11) 0.021(4) Uani 1 1 d . . . . .
O18 O 0.3847(13) 0.4548(7) 0.3254(11) 0.019(3) Uani 1 1 d . . . . .
O19 O 0.4160(13) 0.5009(7) 0.4505(10) 0.019(3) Uani 1 1 d . . . . .
H19 H 0.412196 0.501150 0.493835 0.029 Uiso 1 1 d R U . . .
O20 O 0.2335(14) 0.4520(7) 0.3853(10) 0.025(4) Uani 1 1 d . . . . .
O21 O 0.2018(13) 0.4960(8) 0.2498(11) 0.024(4) Uani 1 1 d . . . . .
O22 O 0.2278(13) 0.5546(7) 0.3831(11) 0.019(3) Uani 1 1 d . . . . .
O23 O 0.3587(13) 0.5615(7) 0.3324(10) 0.014(3) Uani 1 1 d . . . . .
O24 O 0.1942(13) 0.6208(8) 0.2547(10) 0.021(4) Uani 1 1 d . . . . .
O25 O 0.2048(13) 0.6534(7) 0.3914(11) 0.026(4) Uani 1 1 d . . . . .
O26 O 0.3558(13) 0.6735(7) 0.3401(10) 0.017(3) Uani 1 1 d . . . . .
O27 O 0.4013(13) 0.6161(7) 0.4528(10) 0.017(3) Uani 1 1 d . . . . .
H27 H 0.397878 0.610356 0.495559 0.026 Uiso 1 1 d R U . . .
O28 O 0.5157(14) 0.8768(8) 0.4100(11) 0.028(4) Uani 1 1 d . . . . .
O29 O 0.6781(13) 0.8266(7) 0.4912(11) 0.022(3) Uani 1 1 d . . . . .
O30 O 0.7097(12) 0.8710(7) 0.6104(11) 0.016(3) Uani 1 1 d . . . . .
H30 H 0.701518 0.871781 0.652248 0.024 Uiso 1 1 d R U . . .
O31 O 0.7236(14) 0.7560(8) 0.6127(12) 0.027(4) Uani 1 1 d . . . . .
O32 O 0.8414(14) 0.7666(8) 0.5328(12) 0.029(4) Uani 1 1 d . . . . .
O33 O 0.8843(13) 0.8152(7) 0.6718(11) 0.021(3) Uani 1 1 d . . . . .
O34 O 0.8581(12) 0.8766(7) 0.5649(10) 0.016(3) Uani 1 1 d . . . . .
H34 H 0.865398 0.883939 0.523898 0.024 Uiso 1 1 d R U . . .
O35 O 1.0420(12) 0.8209(8) 0.6251(11) 0.022(4) Uani 1 1 d . . . . .
O36 O 1.0568(14) 0.8599(8) 0.7612(11) 0.024(4) Uani 1 1 d . . . . .
O37 O 0.8934(12) 0.9252(7) 0.6918(10) 0.014(3) Uani 1 1 d . . . . .
H37 H 0.876569 0.924693 0.730008 0.021 Uiso 1 1 d R U . . .
O38 O 1.0270(13) 0.9246(7) 0.6383(11) 0.019(3) Uani 1 1 d . . . . .
O39 O 1.0633(13) 0.9846(8) 0.7650(10) 0.023(4) Uani 1 1 d . . . . .
O40 O 1.0535(13) 1.0316(8) 0.6339(11) 0.027(4) Uani 1 1 d . . . . .
O41 O 0.9030(13) 1.0371(7) 0.6945(10) 0.021(3) Uani 1 1 d . . . . .
O42 O 0.8642(12) 0.9899(7) 0.5793(10) 0.017(3) Uani 1 1 d . . . . .
O43 O 0.8495(13) 1.1013(8) 0.5696(11) 0.026(4) Uani 1 1 d . . . . .
O44 O 0.7409(13) 1.0871(8) 0.6532(10) 0.026(4) Uani 1 1 d . . . . .
O45 O 0.6891(13) 1.0419(7) 0.5088(9) 0.015(3) Uani 1 1 d . . . . .
O46 O 0.5273(14) 1.0382(8) 0.5553(13) 0.035(5) Uani 1 1 d . . . . .
O47 O 0.5148(14) 1.0006(8) 0.4188(12) 0.031(4) Uani 1 1 d . . . . .
O48 O 0.7126(12) 0.9857(7) 0.6197(10) 0.014(3) Uani 1 1 d . U . . .
H48 H 0.702046 0.981091 0.660179 0.021 Uiso 1 1 d R U . . .
O49 O 0.6800(13) 0.9350(7) 0.4978(10) 0.014(3) Uani 1 1 d . U . . .
H49 H 0.701160 0.936559 0.461895 0.021 Uiso 1 1 d R U . . .
O50 O 0.5392(13) 0.9331(7) 0.5391(12) 0.023(3) Uani 1 1 d . . . . .
N1 N 0.2809(17) 0.7516(9) 0.5751(13) 0.024(4) Uani 1 1 d . . . . .
N2 N 0.2774(16) 0.7560(9) 0.6446(12) 0.023(5) Uani 1 1 d . . . . .
H2 H 0.309189 0.777454 0.678601 0.028 Uiso 1 1 calc R U . . .
N3 N 0.1775(15) 0.6963(9) 0.5867(11) 0.019(4) Uani 1 1 d . . . . .
N4 N 0.1736(16) 0.7041(10) 0.8567(13) 0.026(5) Uani 1 1 d . . . . .
H4 H 0.161511 0.700015 0.897200 0.031 Uiso 1 1 calc R U . . .
N5 N -0.0395(19) 0.7086(10) 0.4658(13) 0.036(5) Uani 1 1 d . . . . .
H5 H -0.108211 0.714623 0.456782 0.043 Uiso 1 1 calc R U . . .
N6 N 0.2962(15) 0.8216(9) 0.4487(13) 0.023(4) Uani 1 1 d . . . . .
N7 N 0.2297(15) 0.7920(9) 0.3980(12) 0.023(4) Uani 1 1 d . . . . .
H7A H 0.214251 0.760869 0.405107 0.027 Uiso 1 1 calc R U . . .
N8 N 0.2364(14) 0.8656(8) 0.3466(11) 0.015(4) Uani 1 1 d . . . . .
N9 N -0.0057(15) 0.7507(9) 0.1429(12) 0.016(4) Uani 1 1 d . . . . .
N10 N 0.3524(17) 0.9026(9) 0.2387(13) 0.031(5) Uani 1 1 d . . . . .
H10 H 0.306349 0.905404 0.187688 0.037 Uiso 1 1 calc R U . . .
C1 C 0.204(2) 0.6630(12) 0.8266(16) 0.031(6) Uani 1 1 d . . . . .
H1 H 0.215803 0.631348 0.851032 0.038 Uiso 1 1 calc R U . . .
C2 C 0.162(2) 0.7506(13) 0.8245(15) 0.032(7) Uani 1 1 d . . . . .
H2A H 0.146615 0.779251 0.847589 0.038 Uiso 1 1 calc R U . . .
C3 C 0.219(2) 0.6685(13) 0.7604(16) 0.036(7) Uani 1 1 d . . . . .
H3 H 0.242591 0.640952 0.740897 0.043 Uiso 1 1 calc R U . . .
C4 C 0.173(2) 0.7551(12) 0.7575(16) 0.030(7) Uani 1 1 d . . . . .
H4A H 0.162784 0.787226 0.734259 0.036 Uiso 1 1 calc R U . . .
C5 C 0.198(2) 0.7141(11) 0.7224(15) 0.025(5) Uani 1 1 d . . . . .
C6 C 0.2168(17) 0.7217(10) 0.6495(13) 0.013(4) Uani 1 1 d . . . . .
C7 C 0.2236(18) 0.7146(11) 0.5421(14) 0.020(5) Uani 1 1 d . . . . .
H7B H 0.215312 0.702380 0.494588 0.024 Uiso 1 1 calc R U . . .
C8 C 0.0962(17) 0.6606(10) 0.5675(15) 0.019(5) Uani 1 1 d . . . . .
H8A H 0.103291 0.638692 0.610206 0.022 Uiso 1 1 calc R U . . .
H8B H 0.098559 0.638550 0.527238 0.022 Uiso 1 1 calc R U . . .
C9 C 0.000(2) 0.6861(14) 0.5445(17) 0.036(6) Uani 1 1 d . . . . .
H9A H 0.002991 0.713785 0.579457 0.044 Uiso 1 1 calc R U . . .
H9B H -0.046767 0.661077 0.549247 0.044 Uiso 1 1 calc R U . . .
C10 C 0.000(3) 0.7616(13) 0.4580(19) 0.045(8) Uani 1 1 d . . . . .
H10A H -0.009147 0.784999 0.494636 0.054 Uiso 1 1 calc R U . . .
H10B H 0.068582 0.759292 0.466624 0.054 Uiso 1 1 calc R U . . .
C11 C -0.039(3) 0.6738(16) 0.4065(19) 0.062(10) Uani 1 1 d . . . . .
H11A H -0.070638 0.641762 0.410732 0.074 Uiso 1 1 calc R U . . .
H11B H 0.027236 0.665973 0.411459 0.074 Uiso 1 1 calc R U . . .
C12 C -0.090(3) 0.6972(17) 0.332(2) 0.073(11) Uani 1 1 d . . . . .
H12A H -0.083321 0.674564 0.293364 0.088 Uiso 1 1 calc R U . . .
H12B H -0.158013 0.700746 0.323978 0.088 Uiso 1 1 calc R U . . .
C13 C -0.051(3) 0.7811(15) 0.3832(19) 0.057(9) Uani 1 1 d . . . . .
H13A H -0.117550 0.788577 0.378184 0.068 Uiso 1 1 calc R U . . .
H13B H -0.021305 0.813162 0.376353 0.068 Uiso 1 1 calc R U . . .
C14 C 0.2985(19) 0.8657(11) 0.4162(14) 0.023(6) Uani 1 1 d . . . . .
H14 H 0.338125 0.893323 0.438780 0.028 Uiso 1 1 calc R U . . .
C15 C 0.1927(17) 0.8185(10) 0.3365(15) 0.016(4) Uani 1 1 d . . . . .
C16 C 0.2201(19) 0.9096(11) 0.2917(15) 0.023(5) Uani 1 1 d . . . . .
H16A H 0.181856 0.897284 0.242414 0.027 Uiso 1 1 calc R U . . .
H16B H 0.183559 0.936577 0.305192 0.027 Uiso 1 1 calc R U . . .
C17 C 0.310(2) 0.9311(11) 0.2898(17) 0.029(5) Uani 1 1 d . . . . .
H17A H 0.357397 0.930789 0.339977 0.035 Uiso 1 1 calc R U . . .
H17B H 0.299335 0.966804 0.273880 0.035 Uiso 1 1 calc R U . . .
C18 C 0.446(3) 0.9298(14) 0.242(2) 0.050(8) Uani 1 1 d . . . . .
H18A H 0.431880 0.965356 0.225848 0.061 Uiso 1 1 calc R U . . .
H18B H 0.490819 0.930069 0.292886 0.061 Uiso 1 1 calc R U . . .
C19 C 0.494(3) 0.9030(16) 0.192(2) 0.056(9) Uani 1 1 d . . . . .
H19A H 0.453007 0.906513 0.140437 0.068 Uiso 1 1 calc R U . . .
H19B H 0.555627 0.918926 0.199028 0.068 Uiso 1 1 calc R U . . .
C20 C 0.422(2) 0.8222(15) 0.208(2) 0.048(8) Uani 1 1 d . . . . .
H20A H 0.438927 0.786765 0.223920 0.058 Uiso 1 1 calc R U . . .
H20B H 0.378384 0.821679 0.157117 0.058 Uiso 1 1 calc R U . . .
C21 C 0.371(2) 0.8460(11) 0.257(2) 0.033(6) Uani 1 1 d . . . . .
H21A H 0.309752 0.828397 0.248184 0.040 Uiso 1 1 calc R U . . .
H21B H 0.410073 0.841961 0.308914 0.040 Uiso 1 1 calc R U . . .
C22 C 0.0453(17) 0.8240(11) 0.2195(15) 0.021(5) Uani 1 1 d . . . . .
H22 H 0.033363 0.858034 0.229328 0.025 Uiso 1 1 calc R U . . .
C23 C 0.1210(19) 0.7976(10) 0.2682(16) 0.021(5) Uani 1 1 d . . . . .
C24 C 0.133(2) 0.7456(11) 0.2512(17) 0.029(7) Uani 1 1 d . . . . .
H24 H 0.184904 0.726517 0.281758 0.034 Uiso 1 1 calc R U . . .
C25 C 0.0677(19) 0.7235(11) 0.1901(16) 0.027(6) Uani 1 1 d . . . . .
H25 H 0.074086 0.688731 0.180552 0.032 Uiso 1 1 calc R U . . .
C26 C -0.0134(19) 0.7999(10) 0.1558(15) 0.022(5) Uani 1 1 d . . . . .
H26 H -0.060354 0.819300 0.120422 0.026 Uiso 1 1 calc R U . . .
O2W O 0.2070(18) 0.8800(12) 0.6164(19) 0.092(12) Uani 1 1 d . . . . .
H2WA H 0.180831 0.901631 0.581927 0.138 Uiso 1 1 d R U . . .
H2WB H 0.169481 0.853981 0.605517 0.138 Uiso 1 1 d R U . . .
O3W O 0.475(3) 0.9382(13) 0.657(2) 0.15(2) Uani 1 1 d . . . . .
H3WA H 0.505015 0.946360 0.628188 0.224 Uiso 1 1 d R U . . .
H3WB H 0.431855 0.965470 0.646958 0.224 Uiso 1 1 d R U . . .

loop_
_atom_site_aniso_label
_atom_site_aniso_U_11
_atom_site_aniso_U_22
_atom_site_aniso_U_33
_atom_site_aniso_U_23
_atom_site_aniso_U_13
_atom_site_aniso_U_12
Mo1 0.0201(13) 0.0143(13) 0.0117(13) 0.0013(11) 0.0063(10) 0.0032(11)
Mo2 0.0195(12) 0.0135(13) 0.0106(12) -0.0008(10) 0.0074(10) -0.0016(11)
Mo3 0.0239(13) 0.0124(13) 0.0168(13) 0.0018(10) 0.0112(10) 0.0021(11)
Mo4 0.0216(14) 0.0209(14) 0.0228(15) 0.0016(12) 0.0039(11) 0.0041(12)
Mo5 0.0195(13) 0.0186(14) 0.0204(14) -0.0011(11) -0.0015(11) -0.0018(11)
Mo6 0.0229(13) 0.0129(13) 0.0170(13) -0.0019(10) 0.0094(10) -0.0007(11)
Mo7 0.0162(12) 0.0127(13) 0.0202(13) -0.0014(10) 0.0074(10) -0.0003(11)
Mo8 0.0160(12) 0.0195(14) 0.0149(13) -0.0004(11) 0.0057(10) 0.0023(12)
Mo9 0.0154(12) 0.0229(14) 0.0082(12) -0.0009(11) 0.0055(10) -0.0039(12)
Mo10 0.0236(13) 0.0119(12) 0.0117(13) -0.0011(10) 0.0088(10) -0.0009(11)
Mo11 0.0185(13) 0.0201(14) 0.0163(14) 0.0007(11) 0.0047(11) 0.0039(11)
Mo12 0.0119(12) 0.0185(14) 0.0108(12) -0.0012(10) 0.0042(10) -0.0029(10)
Co1 0.0135(17) 0.018(2) 0.0096(18) 0.0007(15) 0.0044(14) -0.0013(15)
Cr1 0.018(2) 0.013(2) 0.010(2) -0.0011(17) 0.0048(17) -0.0027(18)
Cr2 0.013(2) 0.012(2) 0.006(2) -0.0011(17) 0.0043(17) 0.0000(19)
O1 0.052(12) 0.060(12) 0.056(16) -0.006(12) 0.027(11) 0.000(11)
O1W 0.034(11) 0.031(10) 0.040(10) -0.017(9) 0.020(9) -0.001(9)
O2 0.10(2) 0.069(15) 0.037(12) -0.004(11) 0.017(13) 0.005(14)
O3 0.012(6) 0.023(7) 0.022(9) -0.001(7) 0.004(6) -0.004(6)
O4 0.029(9) 0.018(7) 0.026(9) -0.009(7) 0.012(7) -0.002(6)
O5 0.034(10) 0.016(7) 0.036(11) 0.003(7) 0.020(8) -0.002(7)
O6 0.032(7) 0.025(8) 0.012(7) -0.006(6) 0.006(6) 0.003(6)
O7 0.022(6) 0.014(6) 0.008(7) -0.001(5) 0.003(5) 0.001(5)
O8 0.030(9) 0.021(8) 0.049(12) -0.004(9) 0.014(9) -0.005(8)
O9 0.040(10) 0.036(13) 0.027(9) -0.008(7) -0.011(8) 0.008(8)
O10 0.023(8) 0.019(7) 0.032(10) -0.003(6) 0.010(7) 0.000(6)
O11 0.027(5) 0.022(5) 0.010(5) 0.004(4) 0.006(4) 0.003(4)
O12 0.027(10) 0.046(14) 0.031(9) 0.006(8) -0.002(8) -0.005(8)
O13 0.034(9) 0.025(9) 0.051(11) 0.006(9) 0.024(9) 0.009(9)
O14 0.025(7) 0.026(7) 0.015(7) 0.010(6) 0.003(6) 0.007(6)
O15 0.021(6) 0.017(6) 0.009(7) 0.003(5) 0.006(5) 0.003(5)
O16 0.026(9) 0.024(8) 0.028(9) -0.004(8) 0.013(7) 0.003(7)
O17 0.033(9) 0.010(7) 0.028(10) 0.000(7) 0.019(8) 0.005(7)
O18 0.022(7) 0.012(7) 0.025(7) 0.001(6) 0.009(6) -0.002(6)
O19 0.028(6) 0.013(6) 0.022(7) 0.005(6) 0.015(6) 0.007(5)
O20 0.043(10) 0.019(7) 0.022(9) -0.002(8) 0.021(8) -0.006(8)
O21 0.015(7) 0.039(12) 0.021(8) -0.002(7) 0.011(6) -0.006(7)
O22 0.018(7) 0.016(6) 0.025(9) -0.001(6) 0.009(7) 0.001(6)
O23 0.019(6) 0.012(6) 0.012(7) 0.000(5) 0.008(5) 0.002(5)
O24 0.017(8) 0.031(11) 0.017(7) 0.001(6) 0.007(6) 0.007(7)
O25 0.032(8) 0.023(8) 0.032(10) -0.007(8) 0.023(8) 0.001(8)
O26 0.023(6) 0.016(7) 0.014(7) 0.003(6) 0.009(6) 0.005(6)
O27 0.030(6) 0.011(6) 0.012(7) -0.002(5) 0.009(5) 0.000(5)
O28 0.028(9) 0.033(12) 0.018(8) 0.002(6) 0.002(6) -0.007(7)
O29 0.020(6) 0.023(7) 0.026(8) -0.002(6) 0.013(6) -0.007(6)
O30 0.015(6) 0.016(6) 0.017(7) 0.000(5) 0.005(5) -0.007(5)
O31 0.028(10) 0.019(7) 0.035(11) 0.005(8) 0.013(8) -0.007(7)
O32 0.031(10) 0.023(8) 0.039(10) -0.003(8) 0.020(8) 0.001(8)
O33 0.022(6) 0.018(7) 0.027(8) 0.002(6) 0.013(6) -0.002(6)
O34 0.015(6) 0.019(6) 0.014(7) 0.001(5) 0.005(5) 0.000(5)
O35 0.014(8) 0.026(8) 0.025(9) -0.010(8) 0.005(7) 0.000(7)
O36 0.027(9) 0.021(11) 0.020(8) -0.003(6) 0.002(6) 0.003(7)
O37 0.012(6) 0.020(6) 0.011(7) 0.002(5) 0.006(5) -0.002(5)
O38 0.018(7) 0.020(6) 0.025(9) -0.006(6) 0.014(7) -0.003(5)
O39 0.022(8) 0.037(12) 0.009(7) -0.006(6) 0.003(6) -0.007(7)
O40 0.026(9) 0.030(9) 0.029(10) 0.008(9) 0.016(8) -0.008(8)
O41 0.024(7) 0.022(8) 0.017(7) -0.005(6) 0.009(6) -0.005(6)
O42 0.017(6) 0.021(6) 0.010(7) -0.001(5) 0.003(5) -0.003(5)
O43 0.033(10) 0.021(8) 0.025(10) 0.000(7) 0.008(8) -0.008(7)
O44 0.022(8) 0.034(8) 0.019(8) -0.015(8) 0.003(7) -0.006(7)
O45 0.024(6) 0.016(7) 0.005(6) 0.001(5) 0.004(5) 0.003(6)
O46 0.023(9) 0.030(9) 0.057(11) -0.005(10) 0.022(9) 0.008(8)
O47 0.031(9) 0.020(11) 0.032(8) 0.004(7) -0.001(7) -0.002(7)
O48 0.020(5) 0.017(5) 0.008(5) 0.000(4) 0.008(4) 0.001(4)
O49 0.017(5) 0.018(5) 0.007(5) -0.003(4) 0.003(4) 0.001(4)
O50 0.016(7) 0.025(7) 0.028(9) -0.002(6) 0.010(7) 0.001(5)
N1 0.024(9) 0.032(10) 0.017(8) -0.004(7) 0.009(7) -0.006(8)
N2 0.029(10) 0.027(10) 0.014(7) -0.007(6) 0.007(7) -0.010(8)
N3 0.025(8) 0.019(9) 0.014(7) -0.008(6) 0.009(6) -0.004(7)
N4 0.027(13) 0.035(10) 0.015(10) 0.001(7) 0.008(9) -0.003(9)
N5 0.039(13) 0.042(12) 0.021(9) 0.000(8) 0.001(9) 0.002(10)
N6 0.015(8) 0.024(8) 0.024(6) 0.002(6) 0.000(6) 0.000(6)
N7 0.018(9) 0.023(8) 0.023(7) -0.001(6) 0.003(6) -0.001(7)
N8 0.012(9) 0.016(7) 0.014(7) -0.006(5) -0.001(6) 0.002(6)
N9 0.018(9) 0.014(8) 0.018(9) 0.005(7) 0.009(7) -0.001(7)
N10 0.037(11) 0.030(10) 0.024(13) 0.002(9) 0.010(10) -0.003(9)
C1 0.048(18) 0.033(11) 0.012(10) 0.000(8) 0.008(11) -0.001(12)
C2 0.051(19) 0.035(11) 0.013(10) -0.001(8) 0.015(11) 0.003(11)
C3 0.06(2) 0.033(11) 0.018(11) 0.002(9) 0.017(12) 0.008(12)
C4 0.045(18) 0.034(11) 0.017(10) 0.006(8) 0.018(11) 0.014(12)
C5 0.029(14) 0.033(10) 0.016(8) 0.001(7) 0.012(9) 0.006(10)
C6 0.013(10) 0.013(9) 0.012(6) -0.004(5) 0.004(6) 0.004(7)
C7 0.020(10) 0.029(11) 0.010(7) -0.002(7) 0.005(7) 0.000(9)
C8 0.021(8) 0.014(10) 0.021(12) -0.010(8) 0.008(7) -0.001(6)
C9 0.024(8) 0.062(18) 0.025(10) 0.009(11) 0.011(9) 0.014(11)
C10 0.055(19) 0.045(12) 0.031(11) -0.001(10) 0.011(13) -0.003(12)
C11 0.09(3) 0.057(14) 0.032(11) -0.013(10) 0.015(14) -0.003(16)
C12 0.11(3) 0.071(16) 0.027(10) -0.015(12) 0.006(15) -0.007(17)
C13 0.08(2) 0.053(14) 0.032(12) 0.005(9) 0.015(13) -0.001(15)
C14 0.023(11) 0.025(8) 0.014(8) -0.002(6) -0.003(7) -0.003(7)
C15 0.010(9) 0.014(7) 0.023(7) -0.005(5) 0.005(6) 0.004(6)
C16 0.031(11) 0.019(10) 0.013(10) -0.004(8) 0.001(9) 0.004(8)
C17 0.032(11) 0.029(11) 0.021(14) 0.007(10) 0.004(10) 0.006(9)
C18 0.059(14) 0.048(12) 0.06(2) -0.013(16) 0.037(15) -0.019(13)
C19 0.06(2) 0.063(13) 0.06(2) 0.001(14) 0.039(18) 0.004(14)
C20 0.050(14) 0.055(13) 0.046(19) -0.008(15) 0.023(14) 0.004(12)
C21 0.040(14) 0.031(9) 0.028(14) -0.001(11) 0.011(11) 0.001(11)
C22 0.012(9) 0.020(10) 0.029(10) 0.000(7) 0.005(7) -0.004(8)
C23 0.018(9) 0.013(8) 0.027(8) -0.003(7) 0.002(6) -0.006(7)
C24 0.026(12) 0.017(9) 0.034(11) -0.005(8) -0.001(9) 0.000(8)
C25 0.029(11) 0.010(9) 0.030(11) 0.001(7) -0.004(9) 0.001(8)
C26 0.016(11) 0.015(8) 0.028(10) 0.004(8) 0.000(7) 0.003(8)
O2W 0.048(16) 0.10(3) 0.15(3) 0.06(2) 0.071(19) 0.039(17)
O3W 0.28(5) 0.07(2) 0.21(4) -0.05(3) 0.23(4) -0.06(3)

loop_
_atom_type_symbol
_atom_type_description
_atom_type_scat_dispersion_real
_atom_type_scat_dispersion_imag
_atom_type_scat_source
C C 0.0033 0.0016 'International Tables Vol C Tables 4.2.6.8 and 6.1.1.4'
H H 0.0000 0.0000 'International Tables Vol C Tables 4.2.6.8 and 6.1.1.4'
Co Co 0.3494 0.9721 'International Tables Vol C Tables 4.2.6.8 and 6.1.1.4'
Cr Cr 0.3209 0.6236 'International Tables Vol C Tables 4.2.6.8 and 6.1.1.4'
Mo Mo -1.6832 0.6857 'International Tables Vol C Tables 4.2.6.8 and 6.1.1.4'
N N 0.0061 0.0033 'International Tables Vol C Tables 4.2.6.8 and 6.1.1.4'
O O 0.0106 0.0060 'International Tables Vol C Tables 4.2.6.8 and 6.1.1.4'

loop_
_geom_angle_atom_site_label_1
_geom_angle_atom_site_label_2
_geom_angle_atom_site_label_3
_geom_angle
_geom_angle_site_symmetry_1
_geom_angle_site_symmetry_3
_geom_angle_publ_flag
O22 Mo1 O23 71.3(7) . . ?
O22 Mo1 O27 83.8(7) . . ?
O23 Mo1 O27 71.6(6) . . ?
O24 Mo1 O22 99.4(9) . . ?
O24 Mo1 O23 93.5(8) . . ?
O24 Mo1 O26 99.9(9) . . ?
O24 Mo1 O27 163.1(8) . . ?
O25 Mo1 O22 86.5(8) . . ?
O25 Mo1 O23 153.2(8) . . ?
O25 Mo1 O24 104.9(9) . . ?
O25 Mo1 O26 102.6(9) . . ?
O25 Mo1 O27 91.8(8) . . ?
O26 Mo1 O22 155.8(8) . . ?
O26 Mo1 O23 93.0(7) . . ?
O26 Mo1 O27 73.6(7) . . ?
O18 Mo2 O19 73.9(7) . . ?
O18 Mo2 O22 155.2(7) . . ?
O18 Mo2 O23 89.1(7) . . ?
O20 Mo2 O18 102.8(8) . . ?
O20 Mo2 O19 87.5(8) . . ?
O20 Mo2 O22 88.4(8) . . ?
O20 Mo2 O23 153.7(8) . . ?
O21 Mo2 O18 100.3(9) . . ?
O21 Mo2 O19 168.4(8) . . ?
O21 Mo2 O20 103.7(9) . . ?
O21 Mo2 O22 98.3(9) . . ?
O21 Mo2 O23 97.0(8) . . ?
O22 Mo2 O19 84.7(7) . . ?
O22 Mo2 O23 72.5(7) . . ?
O23 Mo2 O19 73.2(7) . . ?
O14 Mo3 O15 72.9(7) . . ?
O14 Mo3 O18 150.2(8) . . ?
O14 Mo3 O19 85.2(8) . . ?
O15 Mo3 O19 69.0(7) . . ?
O16 Mo3 O14 99.2(9) . . ?
O16 Mo3 O15 94.4(8) . . ?
O16 Mo3 O17 106.5(9) . . ?
O16 Mo3 O18 95.2(9) . . ?
O16 Mo3 O19 160.9(8) . . ?
O17 Mo3 O14 99.7(9) . . ?
O17 Mo3 O15 158.8(8) . . ?
O17 Mo3 O18 101.0(8) . . ?
O17 Mo3 O19 90.9(8) . . ?
O18 Mo3 O15 80.2(7) . . ?
O18 Mo3 O19 73.3(7) . . ?
O10 Mo4 O11 68.8(7) . . ?
O10 Mo4 O15 82.0(7) . . ?
O11 Mo4 O15 68.6(7) . . ?
O12 Mo4 O10 100.6(10) . . ?
O12 Mo4 O11 92.8(10) . . ?
O12 Mo4 O14 98.4(9) . . ?
O12 Mo4 O15 159.1(9) . . ?
O13 Mo4 O10 91.8(9) . . ?
O13 Mo4 O11 155.1(9) . . ?
O13 Mo4 O12 106.6(11) . . ?
O13 Mo4 O14 103.3(9) . . ?
O13 Mo4 O15 94.0(9) . . ?
O14 Mo4 O10 151.2(8) . . ?
O14 Mo4 O11 88.9(8) . . ?
O14 Mo4 O15 72.7(7) . . ?
O6 Mo5 O7 72.6(7) . . ?
O6 Mo5 O10 150.3(8) . . ?
O6 Mo5 O11 89.1(8) . . ?
O8 Mo5 O6 105.3(9) . . ?
O8 Mo5 O7 95.4(9) . . ?
O8 Mo5 O10 90.5(9) . . ?
O8 Mo5 O11 155.3(9) . . ?
O9 Mo5 O6 103.2(10) . . ?
O9 Mo5 O7 157.4(10) . . ?
O9 Mo5 O8 107.0(12) . . ?
O9 Mo5 O10 95.7(10) . . ?
O9 Mo5 O11 88.5(10) . . ?
O10 Mo5 O7 81.1(7) . . ?
O10 Mo5 O11 68.5(7) . . ?
O11 Mo5 O7 69.5(7) . . ?
O4 Mo6 O6 94.9(8) . . ?
O4 Mo6 O7 155.9(8) . . ?
O4 Mo6 O26 103.8(8) . . ?
O4 Mo6 O27 91.7(8) . . ?
O5 Mo6 O4 104.9(9) . . ?
O5 Mo6 O6 99.4(9) . . ?
O5 Mo6 O7 97.2(8) . . ?
O5 Mo6 O26 98.3(9) . . ?
O5 Mo6 O27 162.6(8) . . ?
O6 Mo6 O7 71.7(7) . . ?
O6 Mo6 O26 149.9(8) . . ?
O6 Mo6 O27 84.0(8) . . ?
O26 Mo6 O7 82.1(7) . . ?
O26 Mo6 O27 72.3(7) . . ?
O27 Mo6 O7 67.5(6) . . ?
O29 Mo7 O30 70.2(7) . . ?
O29 Mo7 O34 82.6(7) . . ?
O30 Mo7 O34 69.2(6) . . ?
O31 Mo7 O29 103.0(9) . . ?
O31 Mo7 O30 96.4(8) . . ?
O31 Mo7 O32 105.6(10) . . ?
O31 Mo7 O33 97.3(9) . . ?
O31 Mo7 O34 162.1(8) . . ?
O32 Mo7 O29 96.7(9) . . ?
O32 Mo7 O30 156.6(8) . . ?
O32 Mo7 O33 100.9(9) . . ?
O32 Mo7 O34 90.4(8) . . ?
O33 Mo7 O29 148.4(8) . . ?
O33 Mo7 O30 83.8(7) . . ?
O33 Mo7 O34 71.3(7) . . ?
O33 Mo8 O34 74.0(7) . . ?
O33 Mo8 O37 86.2(7) . . ?
O33 Mo8 O38 149.6(8) . . ?
O34 Mo8 O37 70.2(6) . . ?
O35 Mo8 O33 100.6(9) . . ?
O35 Mo8 O34 93.8(8) . . ?
O35 Mo8 O37 160.3(8) . . ?
O35 Mo8 O38 94.4(8) . . ?
O36 Mo8 O33 101.8(9) . . ?
O36 Mo8 O34 160.1(8) . . ?
O36 Mo8 O35 106.2(9) . . ?
O36 Mo8 O37 90.3(8) . . ?
O36 Mo8 O38 99.1(9) . . ?
O38 Mo8 O34 78.9(7) . . ?
O38 Mo8 O37 71.9(7) . . ?
O38 Mo9 O37 72.7(7) . . ?
O38 Mo9 O41 152.4(8) . . ?
O38 Mo9 O42 91.0(8) . . ?
O39 Mo9 O37 87.4(8) . . ?
O39 Mo9 O38 101.3(9) . . ?
O39 Mo9 O41 88.2(8) . . ?
O39 Mo9 O42 152.1(8) . . ?
O40 Mo9 O37 166.8(8) . . ?
O40 Mo9 O38 104.2(9) . . ?
O40 Mo9 O39 105.8(9) . . ?
O40 Mo9 O41 97.8(9) . . ?
O40 Mo9 O42 95.1(8) . . ?
O41 Mo9 O37 82.1(7) . . ?
O41 Mo9 O42 70.5(7) . . ?
O42 Mo9 O37 72.4(6) . . ?
O41 Mo10 O42 71.5(7) . . ?
O41 Mo10 O48 88.0(7) . . ?
O42 Mo10 O48 73.7(6) . . ?
O43 Mo10 O41 97.2(8) . . ?
O43 Mo10 O42 100.0(9) . . ?
O43 Mo10 O44 103.7(10) . . ?
O43 Mo10 O45 99.4(9) . . ?
O43 Mo10 O48 170.2(8) . . ?
O44 Mo10 O41 87.1(8) . . ?
O44 Mo10 O42 149.7(9) . . ?
O44 Mo10 O45 104.7(8) . . ?
O44 Mo10 O48 84.7(8) . . ?
O45 Mo10 O41 156.6(7) . . ?
O45 Mo10 O42 89.5(7) . . ?
O45 Mo10 O48 73.4(7) . . ?
O45 Mo11 O48 71.0(7) . . ?
O45 Mo11 O49 81.8(7) . . ?
O46 Mo11 O45 100.1(9) . . ?
O46 Mo11 O47 106.2(11) . . ?
O46 Mo11 O48 92.3(9) . . ?
O46 Mo11 O49 159.5(9) . . ?
O46 Mo11 O50 98.9(9) . . ?
O47 Mo11 O45 96.6(9) . . ?
O47 Mo11 O48 159.5(9) . . ?
O47 Mo11 O49 93.8(9) . . ?
O47 Mo11 O50 101.2(9) . . ?
O49 Mo11 O48 68.8(6) . . ?
O50 Mo11 O45 149.0(8) . . ?
O50 Mo11 O48 84.0(7) . . ?
O50 Mo11 O49 72.0(7) . . ?
O3 Mo12 O29 102.4(8) . . ?
O3 Mo12 O30 95.3(8) . . ?
O3 Mo12 O49 162.0(8) . . ?
O3 Mo12 O50 97.3(8) . . ?
O28 Mo12 O3 105.0(9) . . ?
O28 Mo12 O29 95.9(9) . . ?
O28 Mo12 O30 157.8(8) . . ?
O28 Mo12 O49 91.0(8) . . ?
O28 Mo12 O50 100.0(10) . . ?
O29 Mo12 O30 70.5(8) . . ?
O29 Mo12 O49 83.7(7) . . ?
O29 Mo12 O50 150.5(8) . . ?
O49 Mo12 O30 70.6(6) . . ?
O50 Mo12 O30 86.1(8) . . ?
O50 Mo12 O49 71.4(7) . . ?
O1W Co1 O3 86.8(8) . . ?
O1W Co1 O4 177.1(8) . . ?
O1W Co1 N1 90.2(9) . . ?
O1W Co1 N6 92.5(9) . . ?
O1W Co1 N9 94.5(8) . 4_565 ?
O3 Co1 N6 90.4(8) . . ?
O3 Co1 N9 88.8(8) . 4_565 ?
O4 Co1 O3 92.5(7) . . ?
O4 Co1 N6 84.8(8) . . ?
O4 Co1 N9 88.2(8) . 4_565 ?
N1 Co1 O3 175.5(8) . . ?
N1 Co1 O4 90.7(8) . . ?
N1 Co1 N6 93.2(9) . . ?
N1 Co1 N9 88.0(9) . 4_565 ?
N9 Co1 N6 172.9(9) 4_565 . ?
O7 Cr1 O11 81.4(8) . . ?
O7 Cr1 O19 176.7(8) . . ?
O15 Cr1 O7 97.6(8) . . ?
O15 Cr1 O11 80.7(7) . . ?
O15 Cr1 O19 81.4(8) . . ?
O19 Cr1 O11 95.3(8) . . ?
O23 Cr1 O7 98.8(7) . . ?
O23 Cr1 O11 179.5(9) . . ?
O23 Cr1 O15 98.8(7) . . ?
O23 Cr1 O19 84.5(7) . . ?
O27 Cr1 O7 81.4(7) . . ?
O27 Cr1 O11 97.0(8) . . ?
O27 Cr1 O15 177.7(8) . . ?
O27 Cr1 O19 99.4(8) . . ?
O27 Cr1 O23 83.4(7) . . ?
O34 Cr2 O30 82.9(7) . . ?
O34 Cr2 O37 84.2(7) . . ?
O34 Cr2 O42 97.1(8) . . ?
O34 Cr2 O48 176.4(8) . . ?
O34 Cr2 O49 95.2(7) . . ?
O37 Cr2 O30 96.4(7) . . ?
O37 Cr2 O42 84.4(7) . . ?
O37 Cr2 O49 178.3(8) . . ?
O42 Cr2 O30 179.2(8) . . ?
O42 Cr2 O49 97.3(8) . . ?
O48 Cr2 O30 96.8(8) . . ?
O48 Cr2 O37 99.4(8) . . ?
O48 Cr2 O42 83.2(7) . . ?
O48 Cr2 O49 81.2(7) . . ?
O49 Cr2 O30 81.9(8) . . ?
C20 O1 C19 115(3) . . ?
Co1 O1W H1WA 137.0 . . ?
Co1 O1W H1WB 118.5 . . ?
H1WA O1W H1WB 104.5 . . ?
C12 O2 C13 114(3) . . ?
Mo12 O3 Co1 162.2(11) . . ?
Mo6 O4 Co1 150.8(11) . . ?
Mo5 O6 Mo6 120.3(10) . . ?
Mo5 O7 Mo6 91.3(6) . . ?
Mo5 O7 H7 122.1 . . ?
Mo6 O7 H7 120.8 . . ?
Cr1 O7 Mo5 103.6(8) . . ?
Cr1 O7 Mo6 104.5(8) . . ?
Cr1 O7 H7 111.3 . . ?
Mo4 O10 Mo5 116.4(10) . . ?
Mo4 O11 H11 116.4 . . ?
Mo5 O11 Mo4 100.1(8) . . ?
Mo5 O11 H11 116.2 . . ?
Cr1 O11 Mo4 105.5(8) . . ?
Cr1 O11 Mo5 105.2(8) . . ?
Cr1 O11 H11 112.0 . . ?
Mo4 O14 Mo3 117.8(10) . . ?
Mo3 O15 Mo4 92.7(7) . . ?
Mo3 O15 H15 120.1 . . ?
Mo4 O15 H15 120.9 . . ?
Cr1 O15 Mo3 105.6(8) . . ?
Cr1 O15 Mo4 105.1(8) . . ?
Cr1 O15 H15 110.0 . . ?
Mo2 O18 Mo3 116.6(10) . . ?
Mo2 O19 H19 124.7 . . ?
Mo3 O19 Mo2 91.9(7) . . ?
Mo3 O19 H19 119.1 . . ?
Cr1 O19 Mo2 96.1(7) . . ?
Cr1 O19 Mo3 103.8(8) . . ?
Cr1 O19 H19 116.1 . . ?
Mo2 O22 Mo1 107.0(8) . . ?
Mo2 O23 Mo1 104.2(7) . . ?
Cr1 O23 Mo1 105.1(8) . . ?
Cr1 O23 Mo2 105.9(8) . . ?
Mo1 O26 Mo6 118.6(9) . . ?
Mo1 O27 H27 123.7 . . ?
Mo6 O27 Mo1 91.8(6) . . ?
Mo6 O27 H27 118.9 . . ?
Cr1 O27 Mo1 99.6(8) . . ?
Cr1 O27 Mo6 106.5(8) . . ?
Cr1 O27 H27 112.8 . . ?
Mo12 O29 Mo7 120.0(10) . . ?
Mo7 O30 Mo12 94.5(7) . . ?
Mo7 O30 H30 119.5 . . ?
Mo12 O30 H30 120.0 . . ?
Cr2 O30 Mo7 103.8(8) . . ?
Cr2 O30 Mo12 102.9(8) . . ?
Cr2 O30 H30 113.1 . . ?
Mo8 O33 Mo7 118.7(10) . . ?
Mo7 O34 H34 121.3 . . ?
Mo8 O34 Mo7 90.8(7) . . ?
Mo8 O34 H34 122.3 . . ?
Cr2 O34 Mo7 104.1(8) . . ?
Cr2 O34 Mo8 103.5(8) . . ?
Cr2 O34 H34 111.5 . . ?
Mo8 O37 Mo9 91.1(6) . . ?
Mo8 O37 H37 120.7 . . ?
Mo9 O37 H37 124.2 . . ?
Cr2 O37 Mo8 102.0(8) . . ?
Cr2 O37 Mo9 97.4(7) . . ?
Cr2 O37 H37 116.0 . . ?
Mo9 O38 Mo8 120.8(9) . . ?
Mo10 O41 Mo9 109.2(8) . . ?
Mo10 O42 Mo9 104.9(8) . . ?
Cr2 O42 Mo9 104.9(8) . . ?
Cr2 O42 Mo10 104.1(8) . . ?
Mo10 O45 Mo11 118.3(9) . . ?
Mo10 O48 Mo11 93.6(7) . . ?
Mo10 O48 H48 123.0 . . ?
Mo11 O48 H48 118.1 . . ?
Cr2 O48 Mo10 98.9(7) . . ?
Cr2 O48 Mo11 104.8(8) . . ?
Cr2 O48 H48 114.6 . . ?
Mo11 O49 Mo12 93.7(7) . . ?
Mo11 O49 H49 119.9 . . ?
Mo12 O49 H49 120.0 . . ?
Cr2 O49 Mo11 105.1(8) . . ?
Cr2 O49 Mo12 104.6(8) . . ?
Cr2 O49 H49 111.1 . . ?
Mo11 O50 Mo12 117.8(10) . . ?
N2 N1 Co1 119.0(17) . . ?
C7 N1 Co1 131.4(19) . . ?
C7 N1 N2 108(2) . . ?
N1 N2 H2 127.0 . . ?
C6 N2 N1 106(2) . . ?
C6 N2 H2 127.0 . . ?
C6 N3 C7 104(2) . . ?
C6 N3 C8 128(2) . . ?
C7 N3 C8 128(2) . . ?
C1 N4 H4 119.5 . . ?
C2 N4 H4 119.5 . . ?
C2 N4 C1 121(3) . . ?
C9 N5 H5 104.3 . . ?
C10 N5 H5 104.3 . . ?
C10 N5 C9 114(2) . . ?
C11 N5 H5 104.3 . . ?
C11 N5 C9 116(3) . . ?
C11 N5 C10 112(3) . . ?
N7 N6 Co1 121.1(17) . . ?
C14 N6 Co1 130.9(18) . . ?
C14 N6 N7 107(2) . . ?
N6 N7 H7A 125.7 . . ?
C15 N7 N6 109(2) . . ?
C15 N7 H7A 125.7 . . ?
C14 N8 C15 106(2) . . ?
C14 N8 C16 126(2) . . ?
C15 N8 C16 129(2) . . ?
C25 N9 Co1 118.2(18) . 4_464 ?
C26 N9 Co1 122.8(18) . 4_464 ?
C26 N9 C25 119(2) . . ?
C17 N10 H10 107.9 . . ?
C17 N10 C18 108(2) . . ?
C18 N10 H10 107.9 . . ?
C21 N10 H10 107.9 . . ?
C21 N10 C17 114(2) . . ?
C21 N10 C18 111(2) . . ?
N4 C1 H1 120.2 . . ?
C3 C1 N4 120(3) . . ?
C3 C1 H1 120.2 . . ?
N4 C2 H2A 120.8 . . ?
N4 C2 C4 118(3) . . ?
C4 C2 H2A 120.8 . . ?
C1 C3 H3 119.7 . . ?
C1 C3 C5 121(3) . . ?
C5 C3 H3 119.7 . . ?
C2 C4 H4A 118.7 . . ?
C2 C4 C5 123(3) . . ?
C5 C4 H4A 118.7 . . ?
C3 C5 C4 117(3) . . ?
C3 C5 C6 121(3) . . ?
C4 C5 C6 121(3) . . ?
N2 C6 N3 112(2) . . ?
N2 C6 C5 120(2) . . ?
N3 C6 C5 127(2) . . ?
N1 C7 N3 110(2) . . ?
N1 C7 H7B 125.1 . . ?
N3 C7 H7B 125.1 . . ?
N3 C8 H8A 108.7 . . ?
N3 C8 H8B 108.7 . . ?
N3 C8 C9 114(2) . . ?
H8A C8 H8B 107.6 . . ?
C9 C8 H8A 108.7 . . ?
C9 C8 H8B 108.7 . . ?
N5 C9 H9A 108.0 . . ?
N5 C9 H9B 108.0 . . ?
C8 C9 N5 117(2) . . ?
C8 C9 H9A 108.0 . . ?
C8 C9 H9B 108.0 . . ?
H9A C9 H9B 107.3 . . ?
N5 C10 H10A 109.9 . . ?
N5 C10 H10B 109.9 . . ?
H10A C10 H10B 108.3 . . ?
C13 C10 N5 109(3) . . ?
C13 C10 H10A 109.9 . . ?
C13 C10 H10B 109.9 . . ?
N5 C11 H11A 109.4 . . ?
N5 C11 H11B 109.4 . . ?
N5 C11 C12 111(3) . . ?
H11A C11 H11B 108.0 . . ?
C12 C11 H11A 109.4 . . ?
C12 C11 H11B 109.4 . . ?
O2 C12 C11 111(3) . . ?
O2 C12 H12A 109.5 . . ?
O2 C12 H12B 109.5 . . ?
C11 C12 H12A 109.5 . . ?
C11 C12 H12B 109.5 . . ?
H12A C12 H12B 108.1 . . ?
O2 C13 C10 113(3) . . ?
O2 C13 H13A 109.0 . . ?
O2 C13 H13B 109.0 . . ?
C10 C13 H13A 109.0 . . ?
C10 C13 H13B 109.0 . . ?
H13A C13 H13B 107.8 . . ?
N6 C14 N8 111(2) . . ?
N6 C14 H14 124.6 . . ?
N8 C14 H14 124.6 . . ?
N7 C15 N8 108(2) . . ?
N7 C15 C23 124(2) . . ?
N8 C15 C23 128(2) . . ?
N8 C16 H16A 109.1 . . ?
N8 C16 H16B 109.1 . . ?
H16A C16 H16B 107.9 . . ?
C17 C16 N8 112(2) . . ?
C17 C16 H16A 109.1 . . ?
C17 C16 H16B 109.1 . . ?
N10 C17 H17A 108.7 . . ?
N10 C17 H17B 108.7 . . ?
C16 C17 N10 114(2) . . ?
C16 C17 H17A 108.7 . . ?
C16 C17 H17B 108.7 . . ?
H17A C17 H17B 107.6 . . ?
N10 C18 H18A 109.3 . . ?
N10 C18 H18B 109.3 . . ?
H18A C18 H18B 108.0 . . ?
C19 C18 N10 112(3) . . ?
C19 C18 H18A 109.3 . . ?
C19 C18 H18B 109.3 . . ?
O1 C19 C18 109(3) . . ?
O1 C19 H19A 109.9 . . ?
O1 C19 H19B 109.9 . . ?
C18 C19 H19A 109.9 . . ?
C18 C19 H19B 109.9 . . ?
H19A C19 H19B 108.3 . . ?
O1 C20 H20A 109.0 . . ?
O1 C20 H20B 109.0 . . ?
O1 C20 C21 113(3) . . ?
H20A C20 H20B 107.8 . . ?
C21 C20 H20A 109.0 . . ?
C21 C20 H20B 109.0 . . ?
N10 C21 C20 110(3) . . ?
N10 C21 H21A 109.7 . . ?
N10 C21 H21B 109.7 . . ?
C20 C21 H21A 109.7 . . ?
C20 C21 H21B 109.7 . . ?
H21A C21 H21B 108.2 . . ?
C23 C22 H22 120.3 . . ?
C23 C22 C26 119(3) . . ?
C26 C22 H22 120.3 . . ?
C22 C23 C15 126(3) . . ?
C22 C23 C24 117(3) . . ?
C24 C23 C15 117(2) . . ?
C23 C24 H24 120.2 . . ?
C25 C24 C23 120(3) . . ?
C25 C24 H24 120.2 . . ?
N9 C25 C24 122(3) . . ?
N9 C25 H25 119.2 . . ?
C24 C25 H25 119.2 . . ?
N9 C26 C22 123(3) . . ?
N9 C26 H26 118.7 . . ?
C22 C26 H26 118.7 . . ?
H2WA O2W H2WB 104.5 . . ?
H3WA O3W H3WB 98.5 . . ?

loop_
_geom_bond_atom_site_label_1
_geom_bond_atom_site_label_2
_geom_bond_distance
_geom_bond_site_symmetry_2
_geom_bond_publ_flag
Mo1 O22 2.071(19) . ?
Mo1 O23 2.135(17) . ?
Mo1 O24 1.714(18) . ?
Mo1 O25 1.693(18) . ?
Mo1 O26 1.864(18) . ?
Mo1 O27 2.288(18) . ?
Mo2 O18 1.904(19) . ?
Mo2 O19 2.332(18) . ?
Mo2 O20 1.730(18) . ?
Mo2 O21 1.73(2) . ?
Mo2 O22 2.065(18) . ?
Mo2 O23 2.080(18) . ?
Mo3 O14 1.941(19) . ?
Mo3 O15 2.249(18) . ?
Mo3 O16 1.675(19) . ?
Mo3 O17 1.732(18) . ?
Mo3 O18 1.999(19) . ?
Mo3 O19 2.287(18) . ?
Mo4 O10 1.997(19) . ?
Mo4 O11 2.254(19) . ?
Mo4 O12 1.71(2) . ?
Mo4 O13 1.70(2) . ?
Mo4 O14 1.89(2) . ?
Mo4 O15 2.289(17) . ?
Mo5 O6 1.888(19) . ?
Mo5 O7 2.295(18) . ?
Mo5 O8 1.69(2) . ?
Mo5 O9 1.68(2) . ?
Mo5 O10 2.048(19) . ?
Mo5 O11 2.231(19) . ?
Mo6 O4 1.706(18) . ?
Mo6 O5 1.700(19) . ?
Mo6 O6 1.914(19) . ?
Mo6 O7 2.316(18) . ?
Mo6 O26 1.953(18) . ?
Mo6 O27 2.282(18) . ?
Mo7 O29 1.95(2) . ?
Mo7 O30 2.285(19) . ?
Mo7 O31 1.681(19) . ?
Mo7 O32 1.707(19) . ?
Mo7 O33 1.933(19) . ?
Mo7 O34 2.340(18) . ?
Mo8 O33 1.879(18) . ?
Mo8 O34 2.266(17) . ?
Mo8 O35 1.720(18) . ?
Mo8 O36 1.698(19) . ?
Mo8 O37 2.298(18) . ?
Mo8 O38 1.972(19) . ?
Mo9 O37 2.349(17) . ?
Mo9 O38 1.843(18) . ?
Mo9 O39 1.739(18) . ?
Mo9 O40 1.704(18) . ?
Mo9 O41 2.058(19) . ?
Mo9 O42 2.118(17) . ?
Mo10 O41 2.036(18) . ?
Mo10 O42 2.091(19) . ?
Mo10 O43 1.671(19) . ?
Mo10 O44 1.705(19) . ?
Mo10 O45 1.893(17) . ?
Mo10 O48 2.257(18) . ?
Mo11 O45 1.975(18) . ?
Mo11 O46 1.70(2) . ?
Mo11 O47 1.72(2) . ?
Mo11 O48 2.299(17) . ?
Mo11 O49 2.253(18) . ?
Mo11 O50 1.914(19) . ?
Mo12 O3 1.713(18) . ?
Mo12 O28 1.69(2) . ?
Mo12 O29 1.926(19) . ?
Mo12 O30 2.290(18) . ?
Mo12 O49 2.265(18) . ?
Mo12 O50 1.936(19) . ?
Co1 O1W 2.057(19) . ?
Co1 O3 2.137(18) . ?
Co1 O4 2.135(18) . ?
Co1 N1 2.12(2) . ?
Co1 N6 2.14(2) . ?
Co1 N9 2.14(2) 4_565 ?
Cr1 O7 1.968(19) . ?
Cr1 O11 1.99(2) . ?
Cr1 O15 1.964(18) . ?
Cr1 O19 1.977(19) . ?
Cr1 O23 1.947(19) . ?
Cr1 O27 1.947(18) . ?
Cr2 O30 2.020(18) . ?
Cr2 O34 1.950(19) . ?
Cr2 O37 1.960(18) . ?
Cr2 O42 1.977(19) . ?
Cr2 O48 1.956(18) . ?
Cr2 O49 1.995(19) . ?
O1 C19 1.44(5) . ?
O1 C20 1.41(4) . ?
O1W H1WA 0.8501 . ?
O1W H1WB 0.8499 . ?
O2 C12 1.40(5) . ?
O2 C13 1.42(4) . ?
O7 H7 0.8499 . ?
O11 H11 0.8500 . ?
O15 H15 0.8500 . ?
O19 H19 0.8503 . ?
O27 H27 0.8502 . ?
O30 H30 0.8500 . ?
O34 H34 0.8498 . ?
O37 H37 0.8496 . ?
O48 H48 0.8498 . ?
O49 H49 0.8499 . ?
N1 N2 1.35(3) . ?
N1 C7 1.29(3) . ?
N2 H2 0.8600 . ?
N2 C6 1.29(3) . ?
N3 C6 1.31(3) . ?
N3 C7 1.35(3) . ?
N3 C8 1.46(3) . ?
N4 H4 0.8600 . ?
N4 C1 1.36(4) . ?
N4 C2 1.34(4) . ?
N5 H5 0.9800 . ?
N5 C9 1.53(4) . ?
N5 C10 1.52(4) . ?
N5 C11 1.45(4) . ?
N6 N7 1.35(3) . ?
N6 C14 1.31(3) . ?
N7 H7A 0.8600 . ?
N7 C15 1.31(3) . ?
N8 C14 1.33(3) . ?
N8 C15 1.36(3) . ?
N8 C16 1.51(3) . ?
N9 C25 1.34(3) . ?
N9 C26 1.31(3) . ?
N10 H10 0.9800 . ?
N10 C17 1.52(4) . ?
N10 C18 1.53(4) . ?
N10 C21 1.51(3) . ?
C1 H1 0.9300 . ?
C1 C3 1.36(4) . ?
C2 H2A 0.9300 . ?
C2 C4 1.35(4) . ?
C3 H3 0.9300 . ?
C3 C5 1.36(4) . ?
C4 H4A 0.9300 . ?
C4 C5 1.38(4) . ?
C5 C6 1.53(3) . ?
C7 H7B 0.9300 . ?
C8 H8A 0.9700 . ?
C8 H8B 0.9700 . ?
C8 C9 1.49(4) . ?
C9 H9A 0.9700 . ?
C9 H9B 0.9700 . ?
C10 H10A 0.9700 . ?
C10 H10B 0.9700 . ?
C10 C13 1.46(4) . ?
C11 H11A 0.9700 . ?
C11 H11B 0.9700 . ?
C11 C12 1.49(5) . ?
C12 H12A 0.9700 . ?
C12 H12B 0.9700 . ?
C13 H13A 0.9700 . ?
C13 H13B 0.9700 . ?
C14 H14 0.9300 . ?
C15 C23 1.47(4) . ?
C16 H16A 0.9700 . ?
C16 H16B 0.9700 . ?
C16 C17 1.45(4) . ?
C17 H17A 0.9700 . ?
C17 H17B 0.9700 . ?
C18 H18A 0.9700 . ?
C18 H18B 0.9700 . ?
C18 C19 1.53(5) . ?
C19 H19A 0.9700 . ?
C19 H19B 0.9700 . ?
C20 H20A 0.9700 . ?
C20 H20B 0.9700 . ?
C20 C21 1.52(4) . ?
C21 H21A 0.9700 . ?
C21 H21B 0.9700 . ?
C22 H22 0.9300 . ?
C22 C23 1.36(4) . ?
C22 C26 1.38(4) . ?
C23 C24 1.41(4) . ?
C24 H24 0.9300 . ?
C24 C25 1.35(4) . ?
C25 H25 0.9300 . ?
C26 H26 0.9300 . ?
O2W H2WA 0.8497 . ?
O2W H2WB 0.8501 . ?
O3W H3WA 0.8499 . ?
O3W H3WB 0.9241 . ?

loop_
_geom_torsion_atom_site_label_1
_geom_torsion_atom_site_label_2
_geom_torsion_atom_site_label_3
_geom_torsion_atom_site_label_4
_geom_torsion
_geom_torsion_site_symmetry_1
_geom_torsion_site_symmetry_2
_geom_torsion_site_symmetry_3
_geom_torsion_site_symmetry_4
_geom_torsion_publ_flag
Co1 N1 N2 C6 -166.7(17) . . . . ?
Co1 N1 C7 N3 167.1(19) . . . . ?
Co1 N6 N7 C15 -168.5(17) . . . . ?
Co1 N6 C14 N8 166.2(18) . . . . ?
Co1 N9 C25 C24 -178(2) 4_464 . . . ?
Co1 N9 C26 C22 173(2) 4_464 . . . ?
O1 C20 C21 N10 53(4) . . . . ?
O5 Mo6 O4 Co1 -34(2) . . . . ?
O6 Mo6 O4 Co1 67(2) . . . . ?
O7 Mo5 O6 Mo6 -18.7(10) . . . . ?
O7 Mo6 O4 Co1 121(2) . . . . ?
O8 Mo5 O6 Mo6 72.2(14) . . . . ?
O9 Mo5 O6 Mo6 -175.7(12) . . . . ?
O10 Mo4 O14 Mo3 47(2) . . . . ?
O10 Mo5 O6 Mo6 -48(2) . . . . ?
O11 Mo4 O14 Mo3 85.3(11) . . . . ?
O11 Mo5 O6 Mo6 -87.5(12) . . . . ?
O12 Mo4 O14 Mo3 177.9(12) . . . . ?
O13 Mo4 O14 Mo3 -72.7(13) . . . . ?
O15 Mo4 O14 Mo3 17.3(9) . . . . ?
O22 Mo1 O26 Mo6 -39(2) . . . . ?
O23 Mo1 O26 Mo6 -86.9(10) . . . . ?
O24 Mo1 O26 Mo6 179.0(10) . . . . ?
O25 Mo1 O26 Mo6 71.1(12) . . . . ?
O26 Mo6 O4 Co1 -137(2) . . . . ?
O27 Mo1 O26 Mo6 -17.1(9) . . . . ?
O27 Mo6 O4 Co1 151(2) . . . . ?
O28 Mo12 O3 Co1 -40(4) . . . . ?
O29 Mo12 O3 Co1 -140(4) . . . . ?
O30 Mo12 O3 Co1 149(4) . . . . ?
O34 Mo8 O33 Mo7 20.8(9) . . . . ?
O35 Mo8 O33 Mo7 -70.1(12) . . . . ?
O36 Mo8 O33 Mo7 -179.3(11) . . . . ?
O37 Mo8 O33 Mo7 91.2(11) . . . . ?
O37 Mo9 O38 Mo8 -16.9(9) . . . . ?
O38 Mo8 O33 Mo7 48(2) . . . . ?
O39 Mo9 O38 Mo8 66.7(12) . . . . ?
O40 Mo9 O38 Mo8 176.4(11) . . . . ?
O41 Mo9 O38 Mo8 -42(2) . . . . ?
O41 Mo10 O45 Mo11 55(2) . . . . ?
O42 Mo9 O38 Mo8 -88.1(11) . . . . ?
O42 Mo10 O45 Mo11 90.2(10) . . . . ?
O43 Mo10 O45 Mo11 -169.7(10) . . . . ?
O44 Mo10 O45 Mo11 -62.8(12) . . . . ?
O48 Mo10 O45 Mo11 17.0(9) . . . . ?
O49 Mo12 O3 Co1 112(4) . . . . ?
O50 Mo12 O3 Co1 63(4) . . . . ?
N1 N2 C6 N3 -2(3) . . . . ?
N1 N2 C6 C5 177(2) . . . . ?
N2 N1 C7 N3 4(3) . . . . ?
N3 C8 C9 N5 77(3) . . . . ?
N4 C1 C3 C5 -3(5) . . . . ?
N4 C2 C4 C5 -2(5) . . . . ?
N5 C10 C13 O2 -52(4) . . . . ?
N5 C11 C12 O2 54(5) . . . . ?
N6 N7 C15 N8 1(3) . . . . ?
N6 N7 C15 C23 177(2) . . . . ?
N7 N6 C14 N8 0(3) . . . . ?
N7 C15 C23 C22 143(3) . . . . ?
N7 C15 C23 C24 -38(4) . . . . ?
N8 C15 C23 C22 -41(4) . . . . ?
N8 C15 C23 C24 138(3) . . . . ?
N8 C16 C17 N10 85(3) . . . . ?
N10 C18 C19 O1 -54(4) . . . . ?
C1 N4 C2 C4 6(4) . . . . ?
C1 C3 C5 C4 7(5) . . . . ?
C1 C3 C5 C6 178(3) . . . . ?
C2 N4 C1 C3 -4(4) . . . . ?
C2 C4 C5 C3 -5(5) . . . . ?
C2 C4 C5 C6 -175(3) . . . . ?
C3 C5 C6 N2 -118(3) . . . . ?
C3 C5 C6 N3 62(4) . . . . ?
C4 C5 C6 N2 53(4) . . . . ?
C4 C5 C6 N3 -127(3) . . . . ?
C6 N3 C7 N1 -5(3) . . . . ?
C6 N3 C8 C9 80(3) . . . . ?
C7 N1 N2 C6 -1(3) . . . . ?
C7 N3 C6 N2 4(3) . . . . ?
C7 N3 C6 C5 -175(2) . . . . ?
C7 N3 C8 C9 -93(3) . . . . ?
C8 N3 C6 N2 -170(2) . . . . ?
C8 N3 C6 C5 10(4) . . . . ?
C8 N3 C7 N1 169(2) . . . . ?
C9 N5 C10 C13 -173(3) . . . . ?
C9 N5 C11 C12 173(3) . . . . ?
C10 N5 C9 C8 -82(4) . . . . ?
C10 N5 C11 C12 -53(4) . . . . ?
C11 N5 C9 C8 51(4) . . . . ?
C11 N5 C10 C13 52(4) . . . . ?
C12 O2 C13 C10 57(5) . . . . ?
C13 O2 C12 C11 -56(5) . . . . ?
C14 N6 N7 C15 0(3) . . . . ?
C14 N8 C15 N7 -1(3) . . . . ?
C14 N8 C15 C23 -177(3) . . . . ?
C14 N8 C16 C17 47(4) . . . . ?
C15 N8 C14 N6 1(3) . . . . ?
C15 N8 C16 C17 -133(3) . . . . ?
C15 C23 C24 C25 178(3) . . . . ?
C16 N8 C14 N6 -179(2) . . . . ?
C16 N8 C15 N7 179(2) . . . . ?
C16 N8 C15 C23 3(4) . . . . ?
C17 N10 C18 C19 179(3) . . . . ?
C17 N10 C21 C20 -174(3) . . . . ?
C18 N10 C17 C16 179(3) . . . . ?
C18 N10 C21 C20 -52(3) . . . . ?
C19 O1 C20 C21 -57(4) . . . . ?
C20 O1 C19 C18 56(4) . . . . ?
C21 N10 C17 C16 -57(3) . . . . ?
C21 N10 C18 C19 54(4) . . . . ?
C22 C23 C24 C25 -3(5) . . . . ?
C23 C22 C26 N9 7(4) . . . . ?
C23 C24 C25 N9 3(5) . . . . ?
C25 N9 C26 C22 -6(4) . . . . ?
C26 N9 C25 C24 1(4) . . . . ?
C26 C22 C23 C15 177(3) . . . . ?
C26 C22 C23 C24 -2(4) . . . . ?
